data_2212080
loop_
_publ_author_name
'Yu-Nan Zhang'
'Bai-Bin Zhou'
'Zhan-Hua Su'
'Zhi-Feng Zhao'
'Li-Xin Liu'

_publ_section_title
;
 Chlorobis(1,10-phenanthroline)copper(II) hexafluoroantimonate(V)
;
_journal_coeditor_code BX2059
_journal_issue 2
_journal_name_full 'Acta Crystallographica Section E'
_journal_page_first m512
_journal_page_last m513
_journal_paper_doi 10.1107/S1600536807001675
_journal_volume 63
_journal_year 2007
_chemical_formula_iupac '[Cu Cl (C12 H8 N2)2] [Sb F6]'
_chemical_formula_moiety 'C24 H16 Cl Cu N4 + , F6 Sb -'
_chemical_formula_sum 'C24 H16 Cl Cu F6 N4 Sb'
_chemical_formula_weight 695.15
_chemical_name_systematic
;
Chlorobis(1,10-phenanthroline)copper(II) hexafluoroantimonate
;
_space_group_IT_number 14
_symmetry_cell_setting monoclinic
_symmetry_space_group_name_Hall '-P 2ybc'
_symmetry_space_group_name_H-M 'P 1 21/c 1'
_atom_sites_solution_hydrogens geom
_atom_sites_solution_primary direct
_atom_sites_solution_secondary difmap
_audit_creation_method SHELXL97
_cell_angle_alpha 90.00
_cell_angle_beta 110.9090(10)
_cell_angle_gamma 90.00
_cell_formula_units_Z 4
_cell_length_a 13.4442(7)
_cell_length_b 10.6556(5)
_cell_length_c 17.8305(9)
_cell_measurement_reflns_used 5833
_cell_measurement_temperature 273(2)
_cell_measurement_theta_max 28.25
_cell_measurement_theta_min 2.51
_cell_volume 2386.1(2)
_computing_cell_refinement SMART
_computing_data_collection 'SMART (Bruker, 1998)'
_computing_data_reduction 'SAINT (Bruker, 1998)'
_computing_molecular_graphics 'SHELXTL (Bruker, 2000)'
_computing_publication_material SHELXTL
_computing_structure_refinement 'SHELXL97 (Sheldrick, 1997)'
_computing_structure_solution 'SHELXS97 (Sheldrick, 1997)'
_diffrn_ambient_temperature 273(2)
_diffrn_measured_fraction_theta_full 0.998
_diffrn_measured_fraction_theta_max 0.998
_diffrn_measurement_device_type 'Bruker SMART CCD area-detector'
_diffrn_measurement_method '\f and \w'
_diffrn_radiation_monochromator graphite
_diffrn_radiation_source 'fine-focus sealed tube'
_diffrn_radiation_type MoK\a
_diffrn_radiation_wavelength 0.71073
_diffrn_reflns_av_R_equivalents 0.0171
_diffrn_reflns_av_sigmaI/netI 0.0150
_diffrn_reflns_limit_h_max 17
_diffrn_reflns_limit_h_min -17
_diffrn_reflns_limit_k_max 14
_diffrn_reflns_limit_k_min -14
_diffrn_reflns_limit_l_max 23
_diffrn_reflns_limit_l_min -23
_diffrn_reflns_number 23500
_diffrn_reflns_theta_full 28.28
_diffrn_reflns_theta_max 28.28
_diffrn_reflns_theta_min 2.52
_exptl_absorpt_coefficient_mu 2.205
_exptl_absorpt_correction_T_max 0.672
_exptl_absorpt_correction_T_min 0.486
_exptl_absorpt_correction_type multi-scan
_exptl_absorpt_process_details '(SADABS; Sheldrick, 2002)'
_exptl_crystal_colour green
_exptl_crystal_density_diffrn 1.935
_exptl_crystal_density_method 'not measured'
_exptl_crystal_description block
_exptl_crystal_F_000 1356
_exptl_crystal_size_max 0.36
_exptl_crystal_size_mid 0.28
_exptl_crystal_size_min 0.18
_refine_diff_density_max 0.427
_refine_diff_density_min -0.462
_refine_ls_extinction_method none
_refine_ls_goodness_of_fit_ref 1.020
_refine_ls_hydrogen_treatment constr
_refine_ls_matrix_type full
_refine_ls_number_parameters 334
_refine_ls_number_reflns 5910
_refine_ls_number_restraints 0
_refine_ls_restrained_S_all 1.020
_refine_ls_R_factor_all 0.0276
_refine_ls_R_factor_gt 0.0233
_refine_ls_shift/su_max 0.001
_refine_ls_shift/su_mean 0.000
_refine_ls_structure_factor_coef Fsqd
_refine_ls_weighting_details 'calc w = 1/[\s^2^(Fo^2^)+(0.0316P)^2^+1.3196P] where P=(Fo^2^+2Fc^2^)/3'
_refine_ls_weighting_scheme calc
_refine_ls_wR_factor_gt 0.0595
_refine_ls_wR_factor_ref 0.0617
_reflns_number_gt 5263
_reflns_number_total 5910
_reflns_threshold_expression I>2\s(I)
_cod_data_source_file bx2059.cif
_cod_data_source_block I
_cod_original_sg_symbol_H-M 'P 21/c'
_cod_database_code 2212080
_cod_database_fobs_code 2212080

loop_
_symmetry_equiv_pos_as_xyz
'x, y, z'
'-x, y+1/2, -z+1/2'
'-x, -y, -z'
'x, -y-1/2, z-1/2'

loop_
_atom_site_type_symbol
_atom_site_label
_atom_site_fract_x
_atom_site_fract_y
_atom_site_fract_z
_atom_site_U_iso_or_equiv
_atom_site_adp_type
_atom_site_calc_flag
_atom_site_refinement_flags
_atom_site_occupancy
Sb Sb1 0.208547(10) 0.701306(14) 0.157213(8) 0.03728(5) Uani d . 1
F F6 0.19924(16) 0.6964(2) 0.25983(10) 0.0830(6) Uani d . 1
F F5 0.21109(14) 0.69853(17) 0.05240(9) 0.0680(5) Uani d . 1
F F4 0.33923(13) 0.6158(2) 0.19692(12) 0.0870(6) Uani d . 1
F F2 0.07301(13) 0.7754(2) 0.11713(11) 0.0757(5) Uani d . 1
F F1 0.14083(16) 0.54439(17) 0.13585(13) 0.0863(6) Uani d . 1
F F3 0.27892(19) 0.8580(2) 0.18162(12) 0.1008(7) Uani d . 1
Cu Cu1 0.293537(18) 0.23254(2) 0.085520(13) 0.03144(6) Uani d . 1
Cl Cl1 0.28753(4) 0.02734(5) 0.03661(3) 0.04027(11) Uani d . 1
C C16 0.07733(17) 0.2500(2) 0.20540(13) 0.0377(4) Uani d . 1
N N4 0.34564(13) 0.30192(15) 0.20175(9) 0.0316(3) Uani d . 1
N N3 0.15948(13) 0.20900(16) 0.10724(10) 0.0343(4) Uani d . 1
N N2 0.42628(13) 0.26457(16) 0.06250(10) 0.0321(3) Uani d . 1
N N1 0.23226(13) 0.36163(15) -0.01130(10) 0.0325(3) Uani d . 1
C C18 0.1819(2) 0.3568(2) 0.32814(13) 0.0464(5) Uani d . 1
H H18 0.1868 0.3932 0.3767 0.056 Uiso calc R 1
C C23 0.26392(16) 0.30629(17) 0.22990(11) 0.0311(4) Uani d . 1
C C8 0.58983(18) 0.2926(2) 0.00265(15) 0.0461(5) Uani d . 1
H H8 0.6450 0.3007 -0.0170 0.055 Uiso calc R 1
C C12 0.30669(15) 0.38353(17) -0.04532(11) 0.0309(4) Uani d . 1
C C22 0.43947(17) 0.3461(2) 0.24857(12) 0.0388(4) Uani d . 1
H H22 0.4961 0.3435 0.2302 0.047 Uiso calc R 1
C C9 0.60507(18) 0.2271(2) 0.07160(16) 0.0469(5) Uani d . 1
H H9 0.6709 0.1909 0.0995 0.056 Uiso calc R 1
C C21 0.45645(18) 0.3964(2) 0.32461(13) 0.0441(5) Uani d . 1
H H21 0.5236 0.4252 0.3562 0.053 Uiso calc R 1
C C20 0.37426(19) 0.4029(2) 0.35230(12) 0.0433(5) Uani d . 1
H H20 0.3848 0.4375 0.4024 0.052 Uiso calc R 1
C C19 0.27370(17) 0.35708(19) 0.30459(11) 0.0365(4) Uani d . 1
C C4 0.28532(18) 0.4529(2) -0.11624(12) 0.0393(4) Uani d . 1
C C11 0.41022(15) 0.33124(17) -0.00590(11) 0.0304(4) Uani d . 1
C C10 0.52148(17) 0.2146(2) 0.10015(14) 0.0396(4) Uani d . 1
H H10 0.5329 0.1697 0.1472 0.048 Uiso calc R 1
C C15 -0.01631(18) 0.1931(2) 0.15394(15) 0.0474(5) Uani d . 1
H H15 -0.0755 0.1866 0.1692 0.057 Uiso calc R 1
C C5 0.3685(2) 0.4673(2) -0.14874(14) 0.0483(6) Uani d . 1
H H5 0.3548 0.5119 -0.1962 0.058 Uiso calc R 1
C C6 0.4656(2) 0.4173(2) -0.11168(14) 0.0467(5) Uani d . 1
H H6 0.5178 0.4280 -0.1340 0.056 Uiso calc R 1
C C14 -0.02022(17) 0.1472(2) 0.08143(15) 0.0487(5) Uani d . 1
H H14 -0.0820 0.1095 0.0469 0.058 Uiso calc R 1
C C17 0.0894(2) 0.3052(2) 0.28165(14) 0.0473(5) Uani d . 1
H H17 0.0320 0.3052 0.2991 0.057 Uiso calc R 1
C C7 0.49017(17) 0.3479(2) -0.03855(13) 0.0376(4) Uani d . 1
C C3 0.1826(2) 0.5032(2) -0.15150(14) 0.0499(6) Uani d . 1
H H3 0.1648 0.5500 -0.1985 0.060 Uiso calc R 1
C C24 0.16445(15) 0.25417(18) 0.17938(11) 0.0313(4) Uani d . 1
C C2 0.1090(2) 0.4828(2) -0.11640(15) 0.0517(6) Uani d . 1
H H2 0.0409 0.5165 -0.1390 0.062 Uiso calc R 1
C C1 0.13657(17) 0.4109(2) -0.04597(14) 0.0419(5) Uani d . 1
H H1 0.0855 0.3973 -0.0228 0.050 Uiso calc R 1
C C13 0.06971(16) 0.1576(2) 0.05937(13) 0.0425(5) Uani d . 1
H H13 0.0661 0.1273 0.0095 0.051 Uiso calc R 1

loop_
_atom_site_aniso_label
_atom_site_aniso_U_11
_atom_site_aniso_U_22
_atom_site_aniso_U_33
_atom_site_aniso_U_12
_atom_site_aniso_U_13
_atom_site_aniso_U_23
Sb1 0.02931(8) 0.04905(9) 0.03670(8) -0.00023(5) 0.01570(6) 0.00302(6)
F6 0.0794(12) 0.1337(18) 0.0459(9) -0.0004(11) 0.0348(9) 0.0176(9)
F5 0.0663(10) 0.0987(13) 0.0502(8) -0.0039(9) 0.0344(8) -0.0084(8)
F4 0.0494(10) 0.1066(15) 0.1039(14) 0.0312(10) 0.0260(9) 0.0302(12)
F2 0.0474(9) 0.1130(15) 0.0691(11) 0.0310(9) 0.0239(8) 0.0142(10)
F1 0.0847(13) 0.0650(11) 0.1117(15) -0.0261(10) 0.0380(11) 0.0008(10)
F3 0.1229(18) 0.0920(15) 0.0787(13) -0.0416(14) 0.0252(12) -0.0149(11)
Cu1 0.02716(12) 0.04009(13) 0.02975(12) -0.00444(10) 0.01342(9) -0.00077(9)
Cl1 0.0415(3) 0.0351(2) 0.0437(3) -0.0014(2) 0.0146(2) 0.0003(2)
C16 0.0359(10) 0.0403(11) 0.0436(11) 0.0047(9) 0.0224(9) 0.0067(9)
N4 0.0300(8) 0.0355(8) 0.0292(7) -0.0030(6) 0.0106(6) 0.0005(6)
N3 0.0288(8) 0.0429(9) 0.0325(8) -0.0031(7) 0.0127(7) -0.0006(7)
N2 0.0294(8) 0.0331(8) 0.0364(8) -0.0018(6) 0.0148(7) 0.0002(6)
N1 0.0308(8) 0.0329(8) 0.0351(8) 0.0000(6) 0.0134(7) 0.0011(7)
C18 0.0620(15) 0.0481(13) 0.0375(11) 0.0081(11) 0.0283(10) 0.0007(9)
C23 0.0344(10) 0.0314(9) 0.0284(9) 0.0015(7) 0.0121(7) 0.0032(7)
C8 0.0376(12) 0.0513(13) 0.0591(14) -0.0093(10) 0.0291(11) -0.0143(11)
C12 0.0346(10) 0.0282(9) 0.0316(9) -0.0058(7) 0.0138(8) -0.0027(7)
C22 0.0342(10) 0.0411(11) 0.0389(10) -0.0053(9) 0.0103(8) -0.0002(9)
C9 0.0304(11) 0.0485(13) 0.0628(15) 0.0008(9) 0.0180(10) -0.0063(11)
C21 0.0429(12) 0.0417(11) 0.0377(11) -0.0075(9) 0.0021(9) -0.0034(9)
C20 0.0581(14) 0.0375(11) 0.0301(9) -0.0014(10) 0.0107(9) -0.0033(8)
C19 0.0460(11) 0.0341(10) 0.0302(9) 0.0047(8) 0.0146(8) 0.0031(8)
C4 0.0465(12) 0.0349(10) 0.0356(10) -0.0087(9) 0.0134(9) 0.0005(8)
C11 0.0323(9) 0.0288(9) 0.0338(9) -0.0061(7) 0.0166(8) -0.0044(7)
C10 0.0346(11) 0.0380(11) 0.0465(11) 0.0003(8) 0.0146(9) 0.0012(9)
C15 0.0322(11) 0.0562(14) 0.0603(14) 0.0008(9) 0.0246(10) 0.0068(11)
C5 0.0645(16) 0.0474(13) 0.0387(11) -0.0162(11) 0.0252(11) 0.0015(9)
C6 0.0586(14) 0.0481(12) 0.0463(12) -0.0167(11) 0.0342(11) -0.0070(10)
C14 0.0278(10) 0.0591(14) 0.0570(13) -0.0066(10) 0.0125(10) -0.0010(11)
C17 0.0488(13) 0.0573(14) 0.0471(12) 0.0093(11) 0.0310(11) 0.0060(10)
C7 0.0393(11) 0.0367(10) 0.0444(11) -0.0107(8) 0.0243(9) -0.0099(9)
C3 0.0542(14) 0.0417(12) 0.0458(12) -0.0031(10) 0.0081(11) 0.0137(10)
C24 0.0321(9) 0.0335(9) 0.0315(9) 0.0025(8) 0.0152(8) 0.0039(7)
C2 0.0417(13) 0.0450(13) 0.0597(14) 0.0074(10) 0.0074(11) 0.0126(11)
C1 0.0348(11) 0.0400(11) 0.0514(12) 0.0035(9) 0.0158(9) 0.0036(9)
C13 0.0322(10) 0.0542(13) 0.0400(11) -0.0068(9) 0.0115(9) -0.0051(10)

loop_
_atom_type_symbol
_atom_type_description
_atom_type_scat_dispersion_real
_atom_type_scat_dispersion_imag
_atom_type_scat_source
C C 0.0033 0.0016 'International Tables Vol C Tables 4.2.6.8 and 6.1.1.4'
H H 0.0000 0.0000 'International Tables Vol C Tables 4.2.6.8 and 6.1.1.4'
N N 0.0061 0.0033 'International Tables Vol C Tables 4.2.6.8 and 6.1.1.4'
F F 0.0171 0.0103 'International Tables Vol C Tables 4.2.6.8 and 6.1.1.4'
Cl Cl 0.1484 0.1585 'International Tables Vol C Tables 4.2.6.8 and 6.1.1.4'
Cu Cu 0.3201 1.2651 'International Tables Vol C Tables 4.2.6.8 and 6.1.1.4'
Sb Sb -0.5866 1.5461 'International Tables Vol C Tables 4.2.6.8 and 6.1.1.4'

loop_
_geom_angle_atom_site_label_1
_geom_angle_atom_site_label_2
_geom_angle_atom_site_label_3
_geom_angle
_geom_angle_publ_flag
F1 Sb1 F2 87.87(9) ?
F1 Sb1 F4 88.01(9) ?
F2 Sb1 F4 175.83(9) ?
F1 Sb1 F6 88.66(9) ?
F2 Sb1 F6 89.41(8) ?
F4 Sb1 F6 89.87(9) ?
F1 Sb1 F5 87.93(8) ?
F2 Sb1 F5 89.29(8) ?
F4 Sb1 F5 91.19(8) ?
F6 Sb1 F5 176.39(8) ?
F1 Sb1 F3 178.44(10) ?
F2 Sb1 F3 93.11(10) ?
F4 Sb1 F3 91.00(10) ?
F6 Sb1 F3 90.13(9) ?
F5 Sb1 F3 93.29(8) ?
N3 Cu1 N2 177.33(7) yes
N3 Cu1 N4 81.77(7) yes
N2 Cu1 N4 97.85(7) yes
N3 Cu1 N1 97.12(7) yes
N2 Cu1 N1 80.72(6) yes
N4 Cu1 N1 118.36(6) yes
N3 Cu1 Cl1 92.38(5) yes
N2 Cu1 Cl1 89.86(5) yes
N4 Cu1 Cl1 131.23(5) yes
N1 Cu1 Cl1 110.41(5) yes
C15 C16 C24 117.2(2) ?
C15 C16 C17 124.6(2) ?
C24 C16 C17 118.2(2) ?
C22 N4 C23 117.85(17) ?
C22 N4 Cu1 131.48(14) ?
C23 N4 Cu1 110.57(12) ?
C13 N3 C24 119.02(17) ?
C13 N3 Cu1 127.43(14) ?
C24 N3 Cu1 113.55(13) ?
C10 N2 C11 118.62(17) ?
C10 N2 Cu1 126.79(14) ?
C11 N2 Cu1 113.94(13) ?
C1 N1 C12 118.10(17) ?
C1 N1 Cu1 131.78(14) ?
C12 N1 Cu1 109.78(12) ?
C17 C18 C19 121.5(2) ?
C17 C18 H18 119.2 ?
C19 C18 H18 119.2 ?
N4 C23 C19 123.35(18) ?
N4 C23 C24 116.77(16) ?
C19 C23 C24 119.88(18) ?
C9 C8 C7 119.6(2) ?
C9 C8 H8 120.2 ?
C7 C8 H8 120.2 ?
N1 C12 C4 123.00(19) ?
N1 C12 C11 117.08(16) ?
C4 C12 C11 119.92(18) ?
N4 C22 C21 122.4(2) ?
N4 C22 H22 118.8 ?
C21 C22 H22 118.8 ?
C8 C9 C10 119.7(2) ?
C8 C9 H9 120.1 ?
C10 C9 H9 120.1 ?
C20 C21 C22 119.8(2) ?
C20 C21 H21 120.1 ?
C22 C21 H21 120.1 ?
C21 C20 C19 119.51(19) ?
C21 C20 H20 120.2 ?
C19 C20 H20 120.2 ?
C23 C19 C20 117.03(19) ?
C23 C19 C18 118.6(2) ?
C20 C19 C18 124.41(19) ?
C12 C4 C3 117.2(2) ?
C12 C4 C5 118.7(2) ?
C3 C4 C5 124.1(2) ?
N2 C11 C7 122.52(18) ?
N2 C11 C12 117.35(16) ?
C7 C11 C12 120.12(18) ?
N2 C10 C9 122.3(2) ?
N2 C10 H10 118.8 ?
C9 C10 H10 118.8 ?
C14 C15 C16 119.7(2) ?
C14 C15 H15 120.1 ?
C16 C15 H15 120.1 ?
C6 C5 C4 121.1(2) ?
C6 C5 H5 119.4 ?
C4 C5 H5 119.4 ?
C5 C6 C7 121.4(2) ?
C5 C6 H6 119.3 ?
C7 C6 H6 119.3 ?
C15 C14 C13 119.5(2) ?
C15 C14 H14 120.3 ?
C13 C14 H14 120.3 ?
C18 C17 C16 121.3(2) ?
C18 C17 H17 119.4 ?
C16 C17 H17 119.4 ?
C11 C7 C8 117.2(2) ?
C11 C7 C6 118.7(2) ?
C8 C7 C6 124.02(19) ?
C2 C3 C4 119.5(2) ?
C2 C3 H3 120.2 ?
C4 C3 H3 120.2 ?
N3 C24 C16 122.56(19) ?
N3 C24 C23 117.03(16) ?
C16 C24 C23 120.40(18) ?
C3 C2 C1 119.6(2) ?
C3 C2 H2 120.2 ?
C1 C2 H2 120.2 ?
N1 C1 C2 122.5(2) ?
N1 C1 H1 118.7 ?
C2 C1 H1 118.7 ?
N3 C13 C14 122.0(2) ?
N3 C13 H13 119.0 ?
C14 C13 H13 119.0 ?

loop_
_geom_bond_atom_site_label_1
_geom_bond_atom_site_label_2
_geom_bond_distance
_geom_bond_publ_flag
Sb1 F1 1.8767(17) ?
Sb1 F2 1.8775(15) ?
Sb1 F4 1.8786(16) ?
Sb1 F6 1.8788(16) ?
Sb1 F5 1.8816(15) ?
Sb1 F3 1.891(2) ?
Cu1 N3 1.9898(16) yes
Cu1 N2 1.9981(16) yes
Cu1 N4 2.0726(16) yes
Cu1 N1 2.1298(16) yes
Cu1 Cl1 2.3448(6) yes
C16 C15 1.404(3) ?
C16 C24 1.406(3) ?
C16 C17 1.437(3) ?
N4 C22 1.326(3) ?
N4 C23 1.362(2) ?
N3 C13 1.323(3) ?
N3 C24 1.353(2) ?
N2 C10 1.326(3) ?
N2 C11 1.360(2) ?
N1 C1 1.321(3) ?
N1 C12 1.363(2) ?
C18 C17 1.342(4) ?
C18 C19 1.439(3) ?
C18 H18 0.9300 ?
C23 C19 1.400(3) ?
C23 C24 1.431(3) ?
C8 C9 1.364(4) ?
C8 C7 1.407(3) ?
C8 H8 0.9300 ?
C12 C4 1.403(3) ?
C12 C11 1.430(3) ?
C22 C21 1.399(3) ?
C22 H22 0.9300 ?
C9 C10 1.396(3) ?
C9 H9 0.9300 ?
C21 C20 1.364(3) ?
C21 H21 0.9300 ?
C20 C19 1.403(3) ?
C20 H20 0.9300 ?
C4 C3 1.404(3) ?
C4 C5 1.439(3) ?
C11 C7 1.404(3) ?
C10 H10 0.9300 ?
C15 C14 1.366(3) ?
C15 H15 0.9300 ?
C5 C6 1.345(4) ?
C5 H5 0.9300 ?
C6 C7 1.431(3) ?
C6 H6 0.9300 ?
C14 C13 1.403(3) ?
C14 H14 0.9300 ?
C17 H17 0.9300 ?
C3 C2 1.363(4) ?
C3 H3 0.9300 ?
C2 C1 1.404(3) ?
C2 H2 0.9300 ?
C1 H1 0.9300 ?
C13 H13 0.9300 ?

loop_
_geom_torsion_atom_site_label_1
_geom_torsion_atom_site_label_2
_geom_torsion_atom_site_label_3
_geom_torsion_atom_site_label_4
_geom_torsion
N3 Cu1 N4 C22 178.71(19)
N2 Cu1 N4 C22 -3.96(19)
N1 Cu1 N4 C22 -87.61(19)
Cl1 Cu1 N4 C22 92.79(19)
N3 Cu1 N4 C23 -5.06(13)
N2 Cu1 N4 C23 172.27(13)
N1 Cu1 N4 C23 88.62(13)
Cl1 Cu1 N4 C23 -90.99(13)
N4 Cu1 N3 C13 -177.1(2)
N1 Cu1 N3 C13 65.19(19)
Cl1 Cu1 N3 C13 -45.72(19)
N4 Cu1 N3 C24 4.09(14)
N1 Cu1 N3 C24 -113.66(14)
Cl1 Cu1 N3 C24 135.43(13)
N4 Cu1 N2 C10 62.56(18)
N1 Cu1 N2 C10 -179.84(18)
Cl1 Cu1 N2 C10 -69.12(17)
N4 Cu1 N2 C11 -126.89(13)
N1 Cu1 N2 C11 -9.29(13)
Cl1 Cu1 N2 C11 101.43(13)
N3 Cu1 N1 C1 0.1(2)
N2 Cu1 N1 C1 -178.3(2)
N4 Cu1 N1 C1 -84.3(2)
Cl1 Cu1 N1 C1 95.37(19)
N3 Cu1 N1 C12 -172.74(12)
N2 Cu1 N1 C12 8.85(12)
N4 Cu1 N1 C12 102.80(13)
Cl1 Cu1 N1 C12 -77.51(12)
C22 N4 C23 C19 1.3(3)
Cu1 N4 C23 C19 -175.47(15)
C22 N4 C23 C24 -177.94(18)
Cu1 N4 C23 C24 5.3(2)
C1 N1 C12 C4 -1.7(3)
Cu1 N1 C12 C4 172.30(15)
C1 N1 C12 C11 178.87(18)
Cu1 N1 C12 C11 -7.1(2)
C23 N4 C22 C21 -0.1(3)
Cu1 N4 C22 C21 175.85(16)
C7 C8 C9 C10 0.6(3)
N4 C22 C21 C20 -1.0(3)
C22 C21 C20 C19 1.1(3)
N4 C23 C19 C20 -1.3(3)
C24 C23 C19 C20 177.98(18)
N4 C23 C19 C18 179.95(18)
C24 C23 C19 C18 -0.8(3)
C21 C20 C19 C23 0.0(3)
C21 C20 C19 C18 178.7(2)
C17 C18 C19 C23 2.5(3)
C17 C18 C19 C20 -176.2(2)
N1 C12 C4 C3 1.4(3)
C11 C12 C4 C3 -179.18(19)
N1 C12 C4 C5 -178.01(18)
C11 C12 C4 C5 1.4(3)
C10 N2 C11 C7 0.7(3)
Cu1 N2 C11 C7 -170.65(14)
C10 N2 C11 C12 179.76(17)
Cu1 N2 C11 C12 8.4(2)
N1 C12 C11 N2 -0.4(3)
C4 C12 C11 N2 -179.81(17)
N1 C12 C11 C7 178.70(17)
C4 C12 C11 C7 -0.8(3)
C11 N2 C10 C9 -0.7(3)
Cu1 N2 C10 C9 169.49(16)
C8 C9 C10 N2 0.0(3)
C24 C16 C15 C14 -1.3(3)
C17 C16 C15 C14 177.8(2)
C12 C4 C5 C6 -1.0(3)
C3 C4 C5 C6 179.6(2)
C4 C5 C6 C7 0.0(3)
C16 C15 C14 C13 0.1(4)
C19 C18 C17 C16 -1.2(4)
C15 C16 C17 C18 179.2(2)
C24 C16 C17 C18 -1.7(3)
N2 C11 C7 C8 -0.2(3)
C12 C11 C7 C8 -179.17(18)
N2 C11 C7 C6 178.70(18)
C12 C11 C7 C6 -0.3(3)
C9 C8 C7 C11 -0.5(3)
C9 C8 C7 C6 -179.3(2)
C5 C6 C7 C11 0.7(3)
C5 C6 C7 C8 179.5(2)
C12 C4 C3 C2 -0.2(3)
C5 C4 C3 C2 179.2(2)
C13 N3 C24 C16 -0.7(3)
Cu1 N3 C24 C16 178.22(16)
C13 N3 C24 C23 178.57(19)
Cu1 N3 C24 C23 -2.5(2)
C15 C16 C24 N3 1.7(3)
C17 C16 C24 N3 -177.44(19)
C15 C16 C24 C23 -177.56(19)
C17 C16 C24 C23 3.3(3)
N4 C23 C24 N3 -2.1(3)
C19 C23 C24 N3 178.63(17)
N4 C23 C24 C16 177.24(18)
C19 C23 C24 C16 -2.1(3)
C4 C3 C2 C1 -0.7(4)
C12 N1 C1 C2 0.8(3)
Cu1 N1 C1 C2 -171.62(17)
C3 C2 C1 N1 0.4(4)
C24 N3 C13 C14 -0.7(3)
Cu1 N3 C13 C14 -179.45(18)
C15 C14 C13 N3 1.0(4)
